data_4341586
loop_
_publ_author_name
'Str\"obele, Markus'
'Eichele, Klaus'
'Meyer, Hans-J\"urgen'

_publ_section_title
;
 Cluster Harvesting in the WBr6-P System.
;
_journal_issue 3
_journal_name_full 'Inorganic chemistry'
_journal_page_first 989
_journal_page_last 992
_journal_paper_doi 10.1021/ic502333u
_journal_volume 54
_journal_year 2015
_chemical_formula_moiety 'Br11 P W4'
_chemical_formula_sum 'Br11 P W4'
_chemical_formula_weight 1645.32
_chemical_name_systematic ' ?'
_space_group_IT_number 12
_symmetry_cell_setting monoclinic
_symmetry_space_group_name_Hall '-C 2y'
_symmetry_space_group_name_H-M 'C 1 2/m 1'
_audit_creation_method 'FullProf Suite'
_cell_angle_alpha 90.00000
_cell_angle_beta 93.906(3)
_cell_angle_gamma 90.00000
_cell_formula_units_Z 4
_cell_length_a 14.0933(3)
_cell_length_b 10.3228(2)
_cell_length_c 11.8169(2)
_cell_measurement_temperature 298
_cell_volume 1715.16(6)
_computing_structure_refinement FULLPROF
_computing_structure_solution W4PCl11
_diffrn_ambient_temperature 298
_diffrn_measurement_device_type StadIP
_diffrn_radiation_monochromator Germanium
_diffrn_radiation_type 'Cu Kalpha1'
_diffrn_radiation_wavelength 1.54060
_diffrn_source 'X-ray tube'
_diffrn_source_target Cu
_exptl_absorpt_coefficient_mu 79.032
_pd_char_colour 'dark green'
_pd_instr_location ' ?'
_pd_meas_2theta_range_inc 0.020000
_pd_meas_2theta_range_max 100.00000
_pd_meas_2theta_range_min 5.00000
_pd_meas_number_of_points 4751
_pd_proc_2theta_range_inc 0.020000
_pd_proc_2theta_range_max 100.0000
_pd_proc_2theta_range_min 5.0000
_pd_proc_ls_pref_orient_corr ' ?'
_pd_proc_ls_prof_R_factor 4.2045
_pd_proc_ls_prof_wR_expected 4.8705
_pd_proc_ls_prof_wR_factor 5.6482
_pd_proc_wavelength 1.540598
_pd_spec_mounting ' ?'
_pd_spec_mount_mode transmission
_pd_spec_shape flat_sheet
_refine_ls_goodness_of_fit_all 1.15966
_refine_ls_number_parameters 48
_refine_ls_number_reflns 1020
_refine_ls_number_restraints 0
_refine_ls_R_I_factor 4.0859
_refine_ls_shift/su_max 0.000
_refine_ls_shift/su_mean 0.000
_cod_data_source_file ic502333u_si_001.cif
_cod_data_source_block publication_text
_cod_depositor_comments
;
The following automatic conversions were performed:

'_symmetry_cell_setting' value 'Monoclinic' changed to 'monoclinic'
according to
/home/saulius/struct/COD-crude-data--automatic-downloads/rss-feeds/ACS/lib/dictionaries/cif_core.dic
dictionary named 'cif_core.dic' version 2.4.2 from 2011-04-26.

Automatic conversion script
Id: cif_fix_values 2935 2014-11-11 08:27:57Z andrius 

 Adding full bibliography for 4341586.cif.
;
_cod_database_code 4341586
_pd_proc_ls_prof_cr_factor 9.1314
_pd_proc_ls_prof_cwr_factor 10.3200
_pd_proc_ls_prof_cwr_expected 8.8991
_pd_proc_ls_prof_chi2 1.3448
_pd_proc_ls_prof_echi2 1.3879

loop_
_symmetry_equiv_pos_as_xyz
x,y,z
-x,y,-z
-x,-y,-z
x,-y,z
x+1/2,y+1/2,z
-x+1/2,y+1/2,-z
-x+1/2,-y+1/2,-z
x+1/2,-y+1/2,z

loop_
_atom_site_label
_atom_site_fract_x
_atom_site_fract_y
_atom_site_fract_z
_atom_site_U_iso_or_equiv
_atom_site_occupancy
_atom_site_adp_type
_atom_site_type_symbol
W1 0.2204(2) 0.1283(2) 0.1272(3) 0.0182(7) 1.00000 Uiso W
W2 0.2191(2) 0.1291(3) 0.3687(2) 0.0197(10) 1.00000 Uiso W
P1 0.3257(7) 0.00000 0.2565(7) 0.0240(6) 1.00000 Uiso P
Br1 0.0707(5) 0.1582(6) 0.2342(6) 0.0240(6) 1.00000 Uiso BR
Br2 0.4745(7) 0.00000 0.2717(8) 0.0240(6) 1.00000 Uiso BR
Br3 0.2957(6) 0.3155(5) 0.2540(8) 0.0240(6) 1.00000 Uiso BR
Br4 0.1218(7) 0.00000 -0.0253(9) 0.0240(6) 1.00000 Uiso BR
Br5 0.3534(5) 0.1711(6) -0.0030(6) 0.0240(6) 1.00000 Uiso BR
Br6 0.1209(7) 0.00000 0.4993(8) 0.0240(6) 1.00000 Uiso BR
Br7 0.3573(5) 0.1651(6) 0.5268(6) 0.0240(6) 1.00000 Uiso BR

loop_
_atom_type_symbol
_atom_type_scat_Cromer_Mann_a1
_atom_type_scat_Cromer_Mann_b1
_atom_type_scat_Cromer_Mann_a2
_atom_type_scat_Cromer_Mann_b2
_atom_type_scat_Cromer_Mann_a3
_atom_type_scat_Cromer_Mann_b3
_atom_type_scat_Cromer_Mann_a4
_atom_type_scat_Cromer_Mann_b4
_atom_type_scat_Cromer_Mann_c
_atom_type_scat_dispersion_real
_atom_type_scat_dispersion_imag
_atom_type_scat_source
w 29.08180 1.72029 15.43000 9.22590 14.43270 0.32170 5.11982 57.05600 9.88750 -6.04800 5.57700 International_Tables_for_Crystallography_Vol.C(1991)_Tables_6.1.1.4_and_6.1.1.5
p 6.43450 1.90670 4.17910 27.15700 1.78000 0.52600 1.49080 68.16450 1.11490 0.28300 0.43400 International_Tables_for_Crystallography_Vol.C(1991)_Tables_6.1.1.4_and_6.1.1.5
Br 17.17180 2.20590 6.33380 19.33450 5.57540 0.28710 3.72720 58.15350 3.17760 -0.76700 1.28300 International_Tables_for_Crystallography_Vol.C(1991)_Tables_6.1.1.4_and_6.1.1.5

loop_
_geom_angle_atom_site_label_1
_geom_angle_atom_site_label_2
_geom_angle_atom_site_label_3
_geom_angle
_geom_angle_site_symmetry_1
_geom_angle_site_symmetry_3
W1 W1 W2 90.17(16) 4_555 1_555
W1 W1 P1 57.2(3) 4_555 1_555
W1 W1 Br1 96.9(3) 4_555 1_555
W1 W1 Br3 137.4(3) 4_555 1_555
W1 W1 Br4 58.9(3) 4_555 1_555
W1 W1 Br5 100.0(3) 4_555 1_555
W1 W1 Br5 140.0(3) 4_555 7_555
W2 W1 P1 54.7(3) 1_555 1_555
W2 W1 Br1 56.1(2) 1_555 1_555
W2 W1 Br3 57.1(2) 1_555 1_555
W2 W1 Br5 131.2(4) 1_555 1_555
W2 W1 Br5 120.8(3) 1_555 7_555
P1 W1 Br1 104.1(5) 1_555 1_555
P1 W1 Br3 80.6(3) 1_555 1_555
P1 W1 Br5 91.8(4) 1_555 1_555
P1 W1 Br5 161.5(5) 1_555 7_555
Br1 W1 Br3 86.8(4) 1_555 1_555
Br1 W1 Br4 89.1(5) 1_555 1_555
Br1 W1 Br5 82.9(4) 1_555 7_555
Br3 W1 Br5 86.1(4) 1_555 1_555
Br3 W1 Br5 82.6(4) 1_555 7_555
Br4 W1 Br5 92.9(4) 1_555 1_555
Br4 W1 Br5 81.0(3) 1_555 7_555
Br5 W1 Br5 79.1(4) 1_555 7_555
W1 W2 W2 89.83(17) 1_555 4_555
W1 W2 P1 54.2(3) 1_555 1_555
W1 W2 Br1 55.9(2) 1_555 1_555
W1 W2 Br3 57.0(2) 1_555 1_555
W1 W2 Br6 130.6(4) 1_555 1_555
W1 W2 Br7 130.9(3) 1_555 1_555
W1 W2 Br7 119.1(3) 1_555 7_556
W2 W2 P1 57.2(3) 4_555 1_555
W2 W2 Br1 96.7(3) 4_555 1_555
W2 W2 Br3 137.1(3) 4_555 1_555
W2 W2 Br6 58.1(3) 4_555 1_555
W2 W2 Br7 98.1(3) 4_555 1_555
W2 W2 Br7 141.5(3) 4_555 7_556
P1 W2 Br1 103.4(5) 1_555 1_555
P1 W2 Br3 80.3(3) 1_555 1_555
P1 W2 Br7 90.5(4) 1_555 1_555
P1 W2 Br7 160.6(5) 1_555 7_556
Br1 W2 Br3 86.6(4) 1_555 1_555
Br1 W2 Br6 89.0(4) 1_555 1_555
Br1 W2 Br7 81.8(4) 1_555 7_556
Br3 W2 Br7 87.3(4) 1_555 1_555
Br3 W2 Br7 81.4(4) 1_555 7_556
Br6 W2 Br7 92.9(4) 1_555 1_555
Br6 W2 Br7 83.3(3) 1_555 7_556
Br7 W2 Br7 82.2(3) 1_555 7_556
W1 P1 W1 65.6(3) 1_555 4_555
W1 P1 W2 71.1(3) 1_555 1_555
W1 P1 W2 105.2(3) 1_555 4_555
W1 P1 Br2 128.0(6) 1_555 1_555
W1 P1 W2 105.2(3) 4_555 1_555
W1 P1 W2 71.1(3) 4_555 4_555
W1 P1 Br2 128.0(6) 4_555 1_555
W2 P1 W2 65.5(3) 1_555 4_555
W2 P1 Br2 126.8(6) 1_555 1_555
W2 P1 Br2 126.8(6) 4_555 1_555
W1 Br1 W2 68.0(3) 1_555 1_555
W1 Br3 W2 65.9(3) 1_555 1_555
W1 Br4 W1 62.1(3) 1_555 4_555
W1 Br5 W1 100.9(3) 1_555 7_555
W2 Br6 W2 63.8(3) 1_555 4_555
W2 Br7 W2 97.8(3) 1_555 7_556

loop_
_geom_bond_atom_site_label_1
_geom_bond_atom_site_label_2
_geom_bond_distance
_geom_bond_site_symmetry_2
W1 W1 2.649(3) 4_555
W1 W2 2.855(4) 1_555
W1 P1 2.446(8) 1_555
W1 Br1 2.551(8) 1_555
W1 Br3 2.625(8) 1_555
W1 Br4 2.567(9) 1_555
W1 Br5 2.543(8) 1_555
W1 Br5 2.705(7) 7_555
W2 W1 2.855(4) 1_555
W2 W2 2.665(4) 4_555
W2 P1 2.462(8) 1_555
W2 Br1 2.557(7) 1_555
W2 Br3 2.628(8) 1_555
W2 Br6 2.523(9) 1_555
W2 Br7 2.632(7) 1_555
W2 Br7 2.716(7) 7_556
P1 W1 2.446(8) 1_555
P1 W1 2.446(8) 4_555
P1 W2 2.462(8) 1_555
P1 W2 2.462(8) 4_555
P1 Br2 2.093(14) 1_555
Br1 W1 2.551(8) 1_555
Br1 W2 2.557(7) 1_555
Br2 P1 2.093(14) 1_555
Br3 W1 2.625(8) 1_555
Br3 W2 2.628(8) 1_555
Br4 W1 2.567(9) 1_555
Br4 W1 2.567(9) 4_555
Br5 W1 2.543(8) 1_555
Br5 W1 2.705(7) 7_555
Br6 W2 2.523(9) 1_555
Br6 W2 2.523(9) 4_555
Br7 W2 2.632(7) 1_555
Br7 W2 2.716(7) 7_556
